data_7246860
loop_
_publ_author_name
'Gogoi, Anamika'
'Dutta, Dipjyoti'
'Gil-Hern\'andez, Beatriz'
'Dey, Sandeep Kumar'

_publ_section_title
;
 Anion-exchange facilitated selective extraction of sulfate and phosphate
 by overcoming the Hofmeister bias
;
_journal_issue 24
_journal_name_full 'RSC Advances'
_journal_page_first 16185
_journal_page_last 16195
_journal_paper_doi 10.1039/D3RA01771K
_journal_volume 13
_journal_year 2023
_chemical_formula_sum 'C86 H132 F6 N16 O10 S'
_chemical_formula_weight 1696.13
_space_group_crystal_system monoclinic
_space_group_IT_number 15
_space_group_name_Hall '-I 2ya'
_space_group_name_H-M_alt 'I 1 2/a 1'
_atom_sites_solution_hydrogens mixed
_audit_creation_method SHELXL-2018/3
_audit_update_record
;
2023-04-25 deposited with the CCDC.	2023-05-15 downloaded from the CCDC.
;
_cell_angle_alpha 90
_cell_angle_beta 114.483(4)
_cell_angle_gamma 90
_cell_formula_units_Z 4
_cell_length_a 27.2148(9)
_cell_length_b 13.1020(4)
_cell_length_c 28.9686(11)
_cell_measurement_reflns_used 7475
_cell_measurement_temperature 293(2)
_cell_measurement_theta_max 71.5850
_cell_measurement_theta_min 4.5550
_cell_volume 9400.5(6)
_computing_cell_refinement 'CrysAlisPro 1.171.41.122a (Rigaku OD, 2021)'
_computing_data_collection 'CrysAlisPro 1.171.41.122a (Rigaku OD, 2021)'
_computing_data_reduction 'CrysAlisPro 1.171.41.122a (Rigaku OD, 2021)'
_computing_structure_refinement 'SHELXL-2018/3 (Sheldrick, 2018)'
_computing_structure_solution 'SHELXS-2018/2 (Sheldrick, 2018)'
_diffrn_ambient_temperature 293(2)
_diffrn_detector_area_resol_mean 10.5953
_diffrn_measured_fraction_theta_full 0.998
_diffrn_measured_fraction_theta_max 0.977
_diffrn_measurement_device_type 'SuperNova, Dual, Cu at home/near, Atlas'
_diffrn_radiation_type CuK\a
_diffrn_radiation_wavelength 1.54184
_diffrn_reflns_av_R_equivalents 0.0181
_diffrn_reflns_av_unetI/netI 0.0180
_diffrn_reflns_Laue_measured_fraction_full 0.998
_diffrn_reflns_Laue_measured_fraction_max 0.977
_diffrn_reflns_limit_h_max 29
_diffrn_reflns_limit_h_min -33
_diffrn_reflns_limit_k_max 16
_diffrn_reflns_limit_k_min -15
_diffrn_reflns_limit_l_max 34
_diffrn_reflns_limit_l_min -35
_diffrn_reflns_number 20122
_diffrn_reflns_point_group_measured_fraction_full 0.998
_diffrn_reflns_point_group_measured_fraction_max 0.977
_diffrn_reflns_theta_full 67.684
_diffrn_reflns_theta_max 72.503
_diffrn_reflns_theta_min 3.569
_diffrn_source 'micro-focus sealed X-ray tube'
_exptl_absorpt_coefficient_mu 0.918
_exptl_absorpt_correction_T_max 1.00000
_exptl_absorpt_correction_T_min 0.83761
_exptl_absorpt_correction_type multi-scan
_exptl_absorpt_process_details
;
CrysAlisPro 1.171.41.122a (Rigaku Oxford Diffraction, 2021)
Empirical absorption correction using spherical harmonics,
implemented in SCALE3 ABSPACK scaling algorithm.
;
_exptl_crystal_colour colourless
_exptl_crystal_density_diffrn 1.198
_exptl_crystal_description prismatic
_exptl_crystal_F_000 3640
_refine_diff_density_max 0.505
_refine_diff_density_min -0.344
_refine_diff_density_rms 0.050
_refine_ls_extinction_method none
_refine_ls_goodness_of_fit_ref 1.021
_refine_ls_hydrogen_treatment constr
_refine_ls_matrix_type full
_refine_ls_number_parameters 569
_refine_ls_number_reflns 9108
_refine_ls_number_restraints 44
_refine_ls_restrained_S_all 1.027
_refine_ls_R_factor_all 0.0941
_refine_ls_R_factor_gt 0.0778
_refine_ls_shift/su_max 0.000
_refine_ls_shift/su_mean 0.000
_refine_ls_structure_factor_coef Fsqd
_refine_ls_weighting_details 'w=1/[\s^2^(Fo^2^)+(0.1861P)^2^+3.6326P] where P=(Fo^2^+2Fc^2^)/3'
_refine_ls_weighting_scheme calc
_refine_ls_wR_factor_gt 0.2522
_refine_ls_wR_factor_ref 0.2821
_reflns_Friedel_coverage 0.000
_reflns_number_gt 6797
_reflns_number_total 9108
_reflns_threshold_expression 'I > 2\s(I)'
_cod_data_source_file d3ra01771k2.cif
_cod_data_source_block PL-S2_auto
_cod_original_sg_symbol_H-M 'I 2/a'
_cod_database_code 7246860
_shelx_shelxl_version_number 2018/3
_shelx_space_group_comment
;
The symmetry employed for this shelxl refinement is uniquely defined
by the following loop, which should always be used as a source of
symmetry information in preference to the above space-group names.
They are only intended as comments.
;

loop_
_space_group_symop_operation_xyz
'x, y, z'
'-x+1/2, y, -z'
'x+1/2, y+1/2, z+1/2'
'-x+1, y+1/2, -z+1/2'
'-x, -y, -z'
'x-1/2, -y, z'
'-x+1/2, -y+1/2, -z+1/2'
'x, -y+1/2, z+1/2'

loop_
_atom_site_label
_atom_site_type_symbol
_atom_site_fract_x
_atom_site_fract_y
_atom_site_fract_z
_atom_site_U_iso_or_equiv
_atom_site_adp_type
_atom_site_occupancy
_atom_site_site_symmetry_order
_atom_site_calc_flag
_atom_site_refinement_flags_posn
_atom_site_refinement_flags_adp
_atom_site_refinement_flags_occupancy
_atom_site_disorder_assembly
_atom_site_disorder_group
S1 S 0.250000 0.250000 0.250000 0.0571(2) Uani 1 2 d S . P . .
O1 O 0.21319(14) 0.1659(3) 0.25237(14) 0.0724(8) Uani 0.5 1 d . . P . .
O2 O 0.30230(14) 0.2026(3) 0.26001(15) 0.0770(9) Uani 0.5 1 d . . P . .
O3 O 0.22618(14) 0.2825(3) 0.19488(13) 0.0730(8) Uani 0.5 1 d . . P . .
O4 O 0.2526(2) 0.3306(3) 0.28147(17) 0.0922(12) Uani 0.5 1 d . . P . .
F1A F 0.57017(19) 0.4462(6) 0.29938(19) 0.297(4) Uani 1 1 d . . . . .
F1B F -0.03142(11) 0.5091(2) 0.10584(12) 0.1457(10) Uani 1 1 d . . . . .
F1C F 0.16994(19) -0.0949(3) 0.45391(15) 0.1910(16) Uani 1 1 d . . . . .
O1A O 0.37846(10) 0.2000(2) 0.13730(11) 0.1161(9) Uani 1 1 d . . . . .
O1B O 0.07308(9) 0.0728(2) 0.08535(9) 0.1031(7) Uani 1 1 d . . . . .
O1C O 0.30547(12) -0.15981(16) 0.31772(10) 0.1042(7) Uani 1 1 d . . . . .
N1 N 0.25948(9) -0.04229(18) 0.15158(9) 0.0764(6) Uani 1 1 d . . . . .
N1A N 0.30358(11) 0.1701(2) 0.15026(11) 0.0898(7) Uani 1 1 d . . . . .
H1A H 0.285089 0.187080 0.166979 0.108 Uiso 1 1 calc R U . . .
N1B N 0.15763(10) 0.0506(2) 0.14570(14) 0.1114(11) Uani 1 1 d . . . . .
H1B H 0.184091 0.080061 0.169881 0.134 Uiso 1 1 calc R U . . .
N1C N 0.30111(11) -0.02812(19) 0.26550(10) 0.0876(7) Uani 1 1 d . . . . .
H1C H 0.292128 0.034710 0.258170 0.105 Uiso 1 1 calc R U . . .
C1A C 0.29065(14) -0.0091(3) 0.12363(12) 0.0909(9) Uani 1 1 d . . . . .
H1AA H 0.281415 -0.051571 0.093786 0.109 Uiso 1 1 calc R U . . .
H1AB H 0.328799 -0.018288 0.144819 0.109 Uiso 1 1 calc R U . . .
C1B C 0.20530(13) -0.0714(3) 0.11628(16) 0.1020(11) Uani 1 1 d . . . . .
H1BA H 0.195417 -0.031782 0.085440 0.122 Uiso 1 1 calc R U . . .
H1BB H 0.205623 -0.142745 0.107480 0.122 Uiso 1 1 calc R U . . .
C1C C 0.28719(14) -0.1241(2) 0.18845(14) 0.0892(8) Uani 1 1 d . . . . .
H1CA H 0.306100 -0.168359 0.174385 0.107 Uiso 1 1 calc R U . . .
H1CB H 0.260543 -0.164900 0.194247 0.107 Uiso 1 1 calc R U . . .
C1D C 0.04460(12) 0.0674(2) -0.05184(13) 0.0877(8) Uani 1 1 d . . . . .
H1DA H 0.054302 0.065265 -0.015636 0.105 Uiso 1 1 calc R U . . .
H1DB H 0.013078 0.024310 -0.068013 0.105 Uiso 1 1 calc R U . . .
C1E C 0.07697(12) 0.2463(2) -0.04908(13) 0.0850(8) Uani 1 1 d . . . . .
H1EA H 0.101307 0.227386 -0.064418 0.102 Uiso 1 1 calc R U . . .
H1EB H 0.064502 0.315084 -0.060138 0.102 Uiso 1 1 calc R U . . .
C1F C -0.01313(13) 0.2031(3) -0.04962(13) 0.0937(9) Uani 1 1 d . . . . .
H1FA H -0.042845 0.155180 -0.063602 0.112 Uiso 1 1 calc R U . . .
H1FB H 0.003127 0.193685 -0.013129 0.112 Uiso 1 1 calc R U . . .
C1G C 0.00594(12) 0.1860(3) -0.12694(11) 0.0912(9) Uani 1 1 d . . . . .
H1GA H 0.001478 0.258083 -0.135236 0.109 Uiso 1 1 calc R U . . .
H1GB H 0.032491 0.159591 -0.138132 0.109 Uiso 1 1 calc R U . . .
N2 N 0.02851(9) 0.1753(2) -0.06965(9) 0.0783(6) Uani 1 1 d . . . . .
N2A N 0.37293(12) 0.2578(2) 0.20889(12) 0.0975(8) Uani 1 1 d . . . . .
H2A H 0.353357 0.260737 0.225757 0.117 Uiso 1 1 calc R U . . .
N2B N 0.11815(9) 0.2049(2) 0.13728(9) 0.0859(7) Uani 1 1 d . . . . .
H2B H 0.150108 0.223065 0.157921 0.103 Uiso 1 1 calc R U . . .
N2C N 0.26264(12) -0.01171(19) 0.32119(10) 0.0896(7) Uani 1 1 d . . . . .
H2C H 0.257605 0.050139 0.310273 0.108 Uiso 1 1 calc R U . . .
C2A C 0.28039(15) 0.1014(3) 0.10747(13) 0.0970(9) Uani 1 1 d . . . . .
H2AA H 0.295807 0.115810 0.083383 0.116 Uiso 1 1 calc R U . . .
H2AB H 0.241783 0.113098 0.090597 0.116 Uiso 1 1 calc R U . . .
C2B C 0.16444(15) -0.0568(3) 0.1356(2) 0.1271(16) Uani 1 1 d . . . . .
H2BA H 0.174371 -0.095500 0.166728 0.153 Uiso 1 1 calc R U . . .
H2BB H 0.130273 -0.083211 0.111135 0.153 Uiso 1 1 calc R U . . .
C2C C 0.32678(13) -0.0813(3) 0.23812(13) 0.0912(8) Uani 1 1 d . . . . .
H2CA H 0.348291 -0.136719 0.258967 0.109 Uiso 1 1 calc R U . . .
H2CB H 0.351012 -0.034886 0.231731 0.109 Uiso 1 1 calc R U . . .
C2D C 0.08977(16) 0.0212(3) -0.06106(17) 0.1061(11) Uani 1 1 d . . . . .
H2DA H 0.121280 0.065001 -0.047310 0.127 Uiso 1 1 calc R U . . .
H2DB H 0.079371 0.013936 -0.097229 0.127 Uiso 1 1 calc R U . . .
C2E C 0.10856(16) 0.2478(4) 0.00735(16) 0.1123(12) Uani 1 1 d D . . . .
H2EA H 0.119788 0.179144 0.019690 0.135 Uiso 1 1 calc R U . A 1
H2EB H 0.086207 0.273907 0.023486 0.135 Uiso 1 1 calc R U . A 1
C2F C -0.03584(19) 0.3087(4) -0.0606(2) 0.1228(14) Uani 1 1 d . . . . .
H2FA H -0.047285 0.323791 -0.096312 0.147 Uiso 1 1 calc R U . . .
H2FB H -0.008255 0.357677 -0.041199 0.147 Uiso 1 1 calc R U . . .
C2G C -0.04632(16) 0.1339(5) -0.15641(14) 0.1298(16) Uani 1 1 d . . . . .
H2GA H -0.073390 0.157912 -0.145310 0.156 Uiso 1 1 calc R U . . .
H2GB H -0.042180 0.060892 -0.150676 0.156 Uiso 1 1 calc R U . . .
C3A C 0.35358(13) 0.2075(3) 0.16413(13) 0.0857(8) Uani 1 1 d . . . . .
C3B C 0.11349(11) 0.1066(3) 0.12027(11) 0.0832(8) Uani 1 1 d . . . . .
C3C C 0.29058(12) -0.0732(2) 0.30233(11) 0.0787(7) Uani 1 1 d . . . . .
C3D C 0.10300(19) -0.0827(3) -0.0357(2) 0.1254(14) Uani 1 1 d . . . . .
H3DA H 0.108284 -0.074932 -0.000639 0.151 Uiso 1 1 calc R U . . .
H3DB H 0.072064 -0.127038 -0.052159 0.151 Uiso 1 1 calc R U . . .
C3E C 0.1593(6) 0.3176(11) 0.0208(5) 0.134(5) Uani 0.75(6) 1 d D . P B 1
H3E1 H 0.153389 0.381276 0.009070 0.161 Uiso 0.75(6) 1 d DR U P B 1
H3E2 H 0.141085 0.305543 0.038316 0.161 Uiso 0.75(6) 1 d DR U P B 1
C3EX C 0.141(3) 0.345(4) 0.014(3) 0.22(3) Uani 0.25(6) 1 d D . P B 2
H3E3 H 0.119127 0.404095 0.012246 0.265 Uiso 0.25(6) 1 calc R U P B 2
H3E4 H 0.154232 0.350154 -0.012424 0.265 Uiso 0.25(6) 1 calc R U P B 2
C3F C -0.08383(19) 0.3179(4) -0.04654(18) 0.1224(14) Uani 1 1 d . . . . .
H3FA H -0.113932 0.280225 -0.071250 0.147 Uiso 1 1 calc R U . . .
H3FB H -0.074410 0.285808 -0.013793 0.147 Uiso 1 1 calc R U . . .
C3G C -0.0643(2) 0.1565(6) -0.21237(17) 0.156(2) Uani 1 1 d . . . . .
H3GA H -0.064703 0.229863 -0.217056 0.187 Uiso 1 1 calc R U . . .
H3GB H -0.038093 0.127923 -0.223442 0.187 Uiso 1 1 calc R U . . .
C4A C 0.42336(11) 0.3053(3) 0.22883(11) 0.1103(12) Uani 1 1 d G U . . .
C5A C 0.44070(12) 0.3729(3) 0.20171(11) 0.1269(14) Uani 1 1 d G U . . .
H5A H 0.418911 0.386233 0.167784 0.152 Uiso 1 1 calc R U . . .
C6A C 0.49058(14) 0.4206(3) 0.22529(15) 0.155(2) Uani 1 1 d G U . . .
H6A H 0.502180 0.465860 0.207150 0.186 Uiso 1 1 calc R U . . .
C7A C 0.52314(13) 0.4007(4) 0.27600(15) 0.185(3) Uani 1 1 d G U . . .
C8A C 0.50581(17) 0.3330(5) 0.30312(11) 0.282(6) Uani 1 1 d G U . . .
H8A H 0.527599 0.319691 0.337041 0.338 Uiso 1 1 calc R U . . .
C9A C 0.45593(17) 0.2853(4) 0.27953(12) 0.250(5) Uani 1 1 d G U . . .
H9A H 0.444330 0.240062 0.297675 0.300 Uiso 1 1 calc R U . . .
C4B C 0.07886(11) 0.2795(3) 0.12611(10) 0.0789(7) Uani 1 1 d . . . . .
C4C C 0.24123(14) -0.0370(2) 0.35602(11) 0.0839(8) Uani 1 1 d . . . . .
C4D C 0.1501(3) -0.1327(5) -0.0364(3) 0.166(2) Uani 1 1 d . . . . .
H4DA H 0.143258 -0.150717 -0.070677 0.250 Uiso 1 1 calc R U . . .
H4DB H 0.157784 -0.193285 -0.015995 0.250 Uiso 1 1 calc R U . . .
H4DC H 0.180443 -0.087272 -0.023118 0.250 Uiso 1 1 calc R U . . .
C4E C 0.1960(4) 0.3006(10) 0.0064(5) 0.162(5) Uani 0.558(12) 1 d . . P B 1
H4E1 H 0.212084 0.235445 0.019062 0.244 Uiso 0.558(12) 1 calc R U P B 1
H4E2 H 0.222944 0.352965 0.019139 0.244 Uiso 0.558(12) 1 calc R U P B 1
H4E3 H 0.181037 0.300229 -0.029977 0.244 Uiso 0.558(12) 1 calc R U P B 1
C4EX C 0.1895(6) 0.3349(12) 0.0680(7) 0.187(8) Uani 0.442(12) 1 d . . P B 2
H4E4 H 0.176112 0.312056 0.092112 0.281 Uiso 0.442(12) 1 calc R U P B 2
H4E5 H 0.206568 0.400224 0.078272 0.281 Uiso 0.442(12) 1 calc R U P B 2
H4E6 H 0.215333 0.286580 0.066500 0.281 Uiso 0.442(12) 1 calc R U P B 2
C4F C -0.1016(2) 0.4233(5) -0.0441(2) 0.151(2) Uani 1 1 d . . . . .
H4FA H -0.113298 0.454570 -0.076920 0.227 Uiso 1 1 calc R U . . .
H4FB H -0.072119 0.461627 -0.019915 0.227 Uiso 1 1 calc R U . . .
H4FC H -0.130982 0.422288 -0.033937 0.227 Uiso 1 1 calc R U . . .
C4G C -0.1187(3) 0.1149(8) -0.2449(2) 0.213(4) Uani 1 1 d . . . . .
H4GA H -0.145708 0.152047 -0.238681 0.320 Uiso 1 1 calc R U . . .
H4GB H -0.120210 0.044121 -0.237157 0.320 Uiso 1 1 calc R U . . .
H4GC H -0.125109 0.121884 -0.279979 0.320 Uiso 1 1 calc R U . . .
C5B C 0.09530(13) 0.3749(3) 0.14677(13) 0.0912(9) Uani 1 1 d . . . . .
H5B H 0.131899 0.387287 0.165497 0.109 Uiso 1 1 calc R U . . .
C5C C 0.25133(18) -0.1264(3) 0.38288(16) 0.1041(10) Uani 1 1 d . . . . .
H5C H 0.274222 -0.174847 0.378835 0.125 Uiso 1 1 calc R U . . .
C6B C 0.05925(16) 0.4516(3) 0.14045(16) 0.1071(11) Uani 1 1 d . . . . .
H6B H 0.070821 0.515631 0.154612 0.129 Uiso 1 1 calc R U . . .
C6C C 0.2272(3) -0.1450(4) 0.4164(2) 0.1342(16) Uani 1 1 d . . . . .
H6C H 0.234273 -0.205709 0.434670 0.161 Uiso 1 1 calc R U . . .
C7B C 0.00470(16) 0.4316(3) 0.11226(15) 0.1060(11) Uani 1 1 d . . . . .
C7C C 0.1939(2) -0.0754(4) 0.42225(19) 0.1313(15) Uani 1 1 d . . . . .
C8B C -0.01291(14) 0.3407(4) 0.09156(14) 0.1052(11) Uani 1 1 d . . . . .
H8B H -0.049666 0.329436 0.073107 0.126 Uiso 1 1 calc R U . . .
C8C C 0.1855(3) 0.0156(5) 0.3977(2) 0.163(2) Uani 1 1 d . . . . .
H8C H 0.164384 0.065363 0.403534 0.196 Uiso 1 1 calc R U . . .
C9B C 0.02371(13) 0.2629(3) 0.09760(13) 0.0958(9) Uani 1 1 d . . . . .
H9B H 0.011607 0.199648 0.082689 0.115 Uiso 1 1 calc R U . . .
C9C C 0.2085(3) 0.0340(4) 0.3640(2) 0.150(2) Uani 1 1 d . . . . .
H9C H 0.201735 0.095466 0.346382 0.180 Uiso 1 1 calc R U . . .

loop_
_atom_site_aniso_label
_atom_site_aniso_U_11
_atom_site_aniso_U_22
_atom_site_aniso_U_33
_atom_site_aniso_U_23
_atom_site_aniso_U_13
_atom_site_aniso_U_12
S1 0.0522(4) 0.0580(4) 0.0664(4) -0.0005(3) 0.0298(3) 0.0006(3)
O1 0.0656(18) 0.0669(19) 0.090(2) 0.0040(16) 0.0377(17) -0.0067(15)
O2 0.0553(17) 0.092(2) 0.089(2) 0.0108(19) 0.0354(16) 0.0104(17)
O3 0.0687(19) 0.077(2) 0.0675(19) 0.0079(16) 0.0219(15) -0.0029(16)
O4 0.112(3) 0.080(2) 0.097(3) -0.032(2) 0.057(2) -0.011(2)
F1A 0.167(3) 0.528(11) 0.208(4) -0.140(5) 0.090(3) -0.190(5)
F1B 0.1101(17) 0.1312(19) 0.175(2) 0.0206(17) 0.0379(16) 0.0346(15)
F1C 0.244(4) 0.215(4) 0.180(3) 0.008(3) 0.153(3) 0.001(3)
O1A 0.1006(16) 0.153(2) 0.1289(19) -0.0362(17) 0.0814(16) -0.0192(16)
O1B 0.0799(13) 0.1192(18) 0.0991(14) -0.0303(13) 0.0259(11) -0.0338(12)
O1C 0.140(2) 0.0694(12) 0.1109(16) 0.0124(11) 0.0591(15) 0.0229(13)
N1 0.0656(12) 0.0748(13) 0.0865(14) -0.0195(11) 0.0292(10) -0.0043(10)
N1A 0.0878(16) 0.0959(17) 0.1085(18) -0.0094(14) 0.0634(15) -0.0088(13)
N1B 0.0610(13) 0.108(2) 0.157(3) -0.0523(19) 0.0373(15) -0.0139(13)
N1C 0.1021(18) 0.0698(13) 0.0894(15) 0.0021(11) 0.0381(13) 0.0064(12)
C1A 0.0861(18) 0.107(2) 0.0861(18) -0.0204(16) 0.0418(15) 0.0023(17)
C1B 0.0741(17) 0.095(2) 0.121(3) -0.0436(19) 0.0248(17) -0.0100(15)
C1C 0.0910(19) 0.0692(16) 0.113(2) -0.0124(15) 0.0478(17) 0.0021(14)
C1D 0.0711(15) 0.0894(19) 0.0930(18) 0.0130(15) 0.0244(14) -0.0204(14)
C1E 0.0724(16) 0.0833(18) 0.110(2) 0.0080(15) 0.0483(16) -0.0091(13)
C1F 0.0721(16) 0.129(3) 0.0911(19) 0.0110(18) 0.0446(15) -0.0085(17)
C1G 0.0745(16) 0.126(3) 0.0804(17) 0.0235(17) 0.0388(14) 0.0087(16)
N2 0.0634(11) 0.0972(16) 0.0791(13) 0.0122(11) 0.0343(10) -0.0086(11)
N2A 0.0896(17) 0.119(2) 0.111(2) -0.0260(16) 0.0694(16) -0.0186(15)
N2B 0.0596(12) 0.0989(17) 0.0853(14) -0.0162(13) 0.0162(10) -0.0127(12)
N2C 0.115(2) 0.0632(12) 0.0925(16) 0.0059(11) 0.0453(15) 0.0108(13)
C2A 0.091(2) 0.115(3) 0.0862(19) 0.0031(18) 0.0382(16) -0.0100(18)
C2B 0.079(2) 0.103(3) 0.200(5) -0.041(3) 0.058(3) -0.0273(19)
C2C 0.0818(18) 0.093(2) 0.096(2) 0.0056(16) 0.0335(15) 0.0103(15)
C2D 0.094(2) 0.093(2) 0.132(3) 0.012(2) 0.048(2) -0.0048(18)
C2E 0.089(2) 0.133(3) 0.115(3) -0.026(2) 0.042(2) -0.031(2)
C2F 0.110(3) 0.129(3) 0.160(4) 0.006(3) 0.086(3) 0.008(2)
C2G 0.091(2) 0.199(5) 0.086(2) 0.014(3) 0.0224(18) -0.016(3)
C3A 0.0806(17) 0.0894(19) 0.108(2) -0.0069(16) 0.0600(17) -0.0018(15)
C3B 0.0663(15) 0.103(2) 0.0865(17) -0.0256(15) 0.0379(13) -0.0241(14)
C3C 0.0861(17) 0.0611(14) 0.0792(16) -0.0038(12) 0.0247(13) 0.0015(12)
C3D 0.108(3) 0.100(3) 0.163(4) 0.018(3) 0.051(3) -0.011(2)
C3E 0.084(6) 0.130(6) 0.183(11) -0.045(5) 0.048(6) -0.032(5)
C3EX 0.10(3) 0.18(2) 0.40(8) -0.06(4) 0.12(4) -0.05(2)
C3F 0.113(3) 0.153(4) 0.116(3) 0.002(3) 0.062(2) 0.012(3)
C3G 0.126(4) 0.230(6) 0.088(3) 0.011(3) 0.021(2) 0.013(4)
C4A 0.097(2) 0.142(3) 0.119(3) -0.034(2) 0.071(2) -0.022(2)
C5A 0.107(3) 0.155(4) 0.128(3) 0.006(3) 0.058(2) -0.024(3)
C6A 0.126(4) 0.196(6) 0.177(5) -0.034(4) 0.095(4) -0.055(4)
C7A 0.127(4) 0.297(9) 0.137(4) -0.076(5) 0.060(3) -0.078(5)
C8A 0.230(8) 0.491(16) 0.100(4) -0.011(6) 0.046(4) -0.191(10)
C9A 0.206(7) 0.435(13) 0.105(4) 0.006(5) 0.060(4) -0.166(8)
C4B 0.0683(15) 0.0944(18) 0.0686(14) 0.0004(13) 0.0228(11) -0.0113(14)
C4C 0.097(2) 0.0727(16) 0.0756(16) -0.0038(12) 0.0293(14) 0.0044(14)
C4D 0.155(5) 0.147(4) 0.223(7) 0.066(4) 0.104(5) 0.039(4)
C4E 0.096(6) 0.190(11) 0.175(10) 0.024(8) 0.030(6) -0.050(7)
C4EX 0.124(10) 0.186(14) 0.233(19) -0.082(12) 0.056(11) -0.063(10)
C4F 0.140(4) 0.177(5) 0.163(5) 0.015(4) 0.088(4) 0.040(4)
C4G 0.152(5) 0.305(11) 0.118(4) -0.008(5) -0.008(4) 0.010(6)
C5B 0.0762(17) 0.091(2) 0.0904(19) 0.0088(15) 0.0188(14) -0.0056(15)
C5C 0.132(3) 0.0741(18) 0.121(3) 0.0056(17) 0.068(2) 0.0020(19)
C6B 0.100(2) 0.086(2) 0.117(3) 0.0070(19) 0.027(2) -0.0029(18)
C6C 0.188(5) 0.103(3) 0.143(4) 0.010(3) 0.100(4) -0.012(3)
C7B 0.093(2) 0.111(3) 0.106(2) 0.022(2) 0.0334(19) 0.020(2)
C7C 0.157(4) 0.143(4) 0.115(3) -0.008(3) 0.078(3) -0.004(3)
C8B 0.0735(18) 0.129(3) 0.095(2) 0.005(2) 0.0169(16) -0.0022(19)
C8C 0.205(6) 0.183(5) 0.135(4) 0.024(4) 0.102(4) 0.080(5)
C9B 0.0696(17) 0.119(3) 0.0853(19) -0.0073(17) 0.0191(14) -0.0080(17)
C9C 0.218(6) 0.136(4) 0.130(3) 0.042(3) 0.105(4) 0.084(4)

loop_
_atom_type_symbol
_atom_type_description
_atom_type_scat_dispersion_real
_atom_type_scat_dispersion_imag
_atom_type_scat_source
C C 0.0181 0.0091 'International Tables Vol C Tables 4.2.6.8 and 6.1.1.4'
H H 0.0000 0.0000 'International Tables Vol C Tables 4.2.6.8 and 6.1.1.4'
N N 0.0311 0.0180 'International Tables Vol C Tables 4.2.6.8 and 6.1.1.4'
O O 0.0492 0.0322 'International Tables Vol C Tables 4.2.6.8 and 6.1.1.4'
F F 0.0727 0.0534 'International Tables Vol C Tables 4.2.6.8 and 6.1.1.4'
S S 0.3331 0.5567 'International Tables Vol C Tables 4.2.6.8 and 6.1.1.4'

loop_
_geom_angle_atom_site_label_1
_geom_angle_atom_site_label_2
_geom_angle_atom_site_label_3
_geom_angle
_geom_angle_site_symmetry_1
_geom_angle_site_symmetry_3
_geom_angle_publ_flag
O4 S1 O4 180.0(3) 7 . ?
O4 S1 O2 114.4(3) 7 7 ?
O4 S1 O2 65.6(3) . 7 ?
O4 S1 O2 65.6(3) 7 . ?
O4 S1 O2 114.4(3) . . ?
O2 S1 O2 180.0(3) 7 . ?
O4 S1 O1 112.5(2) 7 7 ?
O4 S1 O1 67.5(2) . 7 ?
O2 S1 O1 106.8(2) 7 7 ?
O2 S1 O1 73.2(2) . 7 ?
O4 S1 O1 67.5(2) 7 . ?
O4 S1 O1 112.5(2) . . ?
O2 S1 O1 73.2(2) 7 . ?
O2 S1 O1 106.8(2) . . ?
O1 S1 O1 180.0(3) 7 . ?
O4 S1 O3 111.4(3) 7 7 ?
O4 S1 O3 68.6(3) . 7 ?
O2 S1 O3 106.5(2) 7 7 ?
O2 S1 O3 73.5(2) . 7 ?
O1 S1 O3 104.5(2) 7 7 ?
O1 S1 O3 75.5(2) . 7 ?
O4 S1 O3 68.6(3) 7 . ?
O4 S1 O3 111.4(3) . . ?
O2 S1 O3 73.5(2) 7 . ?
O2 S1 O3 106.5(2) . . ?
O1 S1 O3 75.5(2) 7 . ?
O1 S1 O3 104.5(2) . . ?
O3 S1 O3 180.00(14) 7 . ?
S1 O1 O4 52.32(18) . 7 ?
S1 O1 O2 52.32(15) . 7 ?
O4 O1 O2 89.9(3) 7 7 ?
S1 O2 O4 54.41(19) . 7 ?
S1 O2 O1 54.52(17) . 7 ?
O4 O2 O1 92.5(3) 7 7 ?
S1 O2 O3 54.46(16) . 7 ?
O4 O2 O3 91.5(2) 7 7 ?
O1 O2 O3 84.4(2) 7 7 ?
S1 O3 O4 51.71(17) . 7 ?
S1 O3 O2 52.04(16) . 7 ?
O4 O3 O2 88.7(3) 7 7 ?
S1 O4 O2 60.0(2) . 7 ?
S1 O4 O1 60.2(2) . 7 ?
O2 O4 O1 98.7(3) 7 7 ?
S1 O4 O3 59.7(2) . 7 ?
O2 O4 O3 97.5(3) 7 7 ?
O1 O4 O3 95.1(3) 7 7 ?
C1B N1 C1A 109.9(3) . . ?
C1B N1 C1C 112.5(3) . . ?
C1A N1 C1C 112.1(2) . . ?
C3A N1A C2A 120.8(3) . . ?
C3B N1B C2B 125.1(3) . . ?
C3C N1C C2C 122.4(3) . . ?
N1 C1A C2A 112.5(3) . . ?
C2B C1B N1 114.2(3) . . ?
N1 C1C C2C 111.7(2) . . ?
C2D C1D N2 117.7(3) . . ?
C2E C1E N2 116.6(3) . . ?
C2F C1F N2 116.7(3) . . ?
C2G C1G N2 116.3(3) . . ?
C1D N2 C1G 112.9(3) . . ?
C1D N2 C1F 104.6(2) . . ?
C1G N2 C1F 111.6(2) . . ?
C1D N2 C1E 111.0(2) . . ?
C1G N2 C1E 105.3(2) . . ?
C1F N2 C1E 111.6(3) . . ?
C3A N2A C4A 122.7(2) . . ?
C3B N2B C4B 129.4(2) . . ?
C3C N2C C4C 128.0(3) . . ?
N1A C2A C1A 111.8(3) . . ?
C1B C2B N1B 112.6(3) . . ?
N1C C2C C1C 113.0(3) . . ?
C1D C2D C3D 109.0(3) . . ?
C1E C2E C3EX 101(4) . . ?
C1E C2E C3E 109.1(6) . . ?
C1F C2F C3F 109.9(4) . . ?
C1G C2G C3G 109.4(4) . . ?
O1A C3A N1A 122.5(3) . . ?
O1A C3A N2A 123.2(3) . . ?
N1A C3A N2A 114.1(2) . . ?
O1B C3B N1B 123.4(3) . . ?
O1B C3B N2B 123.7(3) . . ?
N1B C3B N2B 113.0(2) . . ?
O1C C3C N1C 123.1(3) . . ?
O1C C3C N2C 123.7(3) . . ?
N1C C3C N2C 113.2(2) . . ?
C4D C3D C2D 115.6(4) . . ?
C4E C3E C2E 123.8(10) . . ?
C2E C3EX C4EX 105(5) . . ?
C4F C3F C2F 114.9(4) . . ?
C4G C3G C2G 113.7(6) . . ?
C5A C4A C9A 120.0 . . ?
C5A C4A N2A 123.8(3) . . ?
C9A C4A N2A 116.1(3) . . ?
C4A C5A C6A 120.0 . . ?
C5A C6A C7A 120.0 . . ?
F1A C7A C6A 121.1(4) . . ?
F1A C7A C8A 118.9(4) . . ?
C6A C7A C8A 120.0 . . ?
C9A C8A C7A 120.0 . . ?
C8A C9A C4A 120.0 . . ?
C5B C4B N2B 117.3(3) . . ?
C5B C4B C9B 118.2(3) . . ?
N2B C4B C9B 124.4(3) . . ?
C9C C4C C5C 118.4(4) . . ?
C9C C4C N2C 117.0(3) . . ?
C5C C4C N2C 124.5(3) . . ?
C6B C5B C4B 121.6(3) . . ?
C4C C5C C6C 120.1(4) . . ?
C5B C6B C7B 118.3(4) . . ?
C7C C6C C5C 120.2(4) . . ?
C8B C7B F1B 119.9(4) . . ?
C8B C7B C6B 122.1(4) . . ?
F1B C7B C6B 118.1(4) . . ?
C6C C7C F1C 119.8(5) . . ?
C6C C7C C8C 120.4(4) . . ?
F1C C7C C8C 119.8(5) . . ?
C7B C8B C9B 119.7(3) . . ?
C7C C8C C9C 119.7(5) . . ?
C8B C9B C4B 120.0(4) . . ?
C4C C9C C8C 121.1(4) . . ?

loop_
_geom_bond_atom_site_label_1
_geom_bond_atom_site_label_2
_geom_bond_distance
_geom_bond_site_symmetry_2
_geom_bond_publ_flag
S1 O4 1.377(4) 7 ?
S1 O4 1.377(4) . ?
S1 O2 1.467(3) 7 ?
S1 O2 1.467(3) . ?
S1 O1 1.510(3) 7 ?
S1 O1 1.510(3) . ?
S1 O3 1.514(3) 7 ?
S1 O3 1.514(3) . ?
O1 O4 1.608(5) 7 ?
O1 O2 1.775(5) 7 ?
O2 O4 1.542(6) 7 ?
O2 O3 1.785(5) 7 ?
O3 O4 1.634(6) 7 ?
F1A C7A 1.317(4) . ?
F1B C7B 1.372(5) . ?
F1C C7C 1.352(5) . ?
O1A C3A 1.228(3) . ?
O1B C3B 1.227(3) . ?
O1C C3C 1.226(3) . ?
N1 C1B 1.454(4) . ?
N1 C1A 1.461(4) . ?
N1 C1C 1.480(4) . ?
N1A C3A 1.342(4) . ?
N1A C2A 1.448(4) . ?
N1B C3B 1.338(5) . ?
N1B C2B 1.465(5) . ?
N1C C3C 1.350(4) . ?
N1C C2C 1.436(4) . ?
C1A C2A 1.511(5) . ?
C1B C2B 1.450(6) . ?
C1C C2C 1.503(5) . ?
C1D C2D 1.490(5) . ?
C1D N2 1.507(4) . ?
C1E C2E 1.499(5) . ?
C1E N2 1.519(4) . ?
C1F C2F 1.495(6) . ?
C1F N2 1.516(4) . ?
C1G C2G 1.487(5) . ?
C1G N2 1.519(4) . ?
N2A C3A 1.352(4) . ?
N2A C4A 1.395(3) . ?
N2B C3B 1.366(4) . ?
N2B C4B 1.385(4) . ?
N2C C3C 1.367(4) . ?
N2C C4C 1.398(4) . ?
C2D C3D 1.518(6) . ?
C2E C3EX 1.511(19) . ?
C2E C3E 1.565(9) . ?
C2F C3F 1.525(5) . ?
C2G C3G 1.516(6) . ?
C3D C4D 1.447(7) . ?
C3E C4E 1.250(19) . ?
C3EX C4EX 1.58(10) . ?
C3F C4F 1.475(7) . ?
C3G C4G 1.490(9) . ?
C4A C5A 1.3900 . ?
C4A C9A 1.3900 . ?
C5A C6A 1.3900 . ?
C6A C7A 1.3900 . ?
C7A C8A 1.3900 . ?
C8A C9A 1.3900 . ?
C4B C5B 1.378(5) . ?
C4B C9B 1.398(4) . ?
C4C C9C 1.370(5) . ?
C4C C5C 1.370(5) . ?
C5B C6B 1.362(5) . ?
C5C C6C 1.400(6) . ?
C6B C7B 1.391(6) . ?
C6C C7C 1.346(7) . ?
C7B C8B 1.330(6) . ?
C7C C8C 1.358(8) . ?
C8B C9B 1.385(6) . ?
C8C C9C 1.383(8) . ?

loop_
_geom_hbond_atom_site_label_D
_geom_hbond_atom_site_label_H
_geom_hbond_atom_site_label_A
_geom_hbond_distance_DH
_geom_hbond_distance_HA
_geom_hbond_distance_DA
_geom_hbond_angle_DHA
_geom_hbond_site_symmetry_A
_geom_hbond_publ_flag
N1A H1A O2 0.86 2.55 3.222(5) 136.3 . yes
N1A H1A O3 0.86 2.42 3.246(5) 160.9 . yes
N1A H1A O4 0.86 2.15 2.959(5) 157.5 7 yes
N1B H1B O1 0.86 2.46 3.200(5) 145.2 . yes
N1B H1B O4 0.86 2.08 2.927(5) 169.9 7 yes
N1C H1C S1 0.86 3.02 3.860(2) 167.0 . yes
N1C H1C O2 0.86 2.21 3.028(5) 157.6 . yes
N1C H1C O4 0.86 2.18 3.007(5) 160.8 7 yes
N2A H2A O1 0.86 2.36 3.151(4) 153.7 7 yes
N2A H2A O2 0.86 2.15 2.962(4) 156.3 . yes
N2B H2B S1 0.86 2.94 3.765(2) 162.5 . yes
N2B H2B O2 0.86 2.39 3.110(5) 141.1 7 yes
N2B H2B O3 0.86 2.05 2.898(4) 168.5 . yes
N2B H2B O4 0.86 2.59 3.356(5) 148.2 7 yes
N2C H2C O1 0.86 2.21 2.996(4) 151.5 . yes
N2C H2C O3 0.86 2.25 3.073(4) 159.3 7 yes
